data_2209534
loop_
_publ_author_name
'Wang, Yong-Tao'
'Tang, Gui-Mei'
'Qin, Da-Wei'
'Duan, Hong-Dong'
'Ng, Seik Weng'

_publ_section_title
;
 2,5-Di-4-pyridinio-1,3,4-oxadiazole bis(perchlorate) monohydrate
;
_journal_coeditor_code HK2026
_journal_issue 7
_journal_name_full 'Acta Crystallographica Section E'
_journal_page_first o3094
_journal_page_last o3095
_journal_paper_doi 10.1107/S1600536806024020
_journal_volume 62
_journal_year 2006
_chemical_formula_iupac 'C12 H10 N4 O 2+ , 2Cl O4 - , H2 O'
_chemical_formula_moiety 'C12 H10 N4 O 2+ , 2Cl O4 - , H2 O'
_chemical_formula_sum 'C12 H12 Cl2 N4 O10'
_chemical_formula_weight 443.16
_chemical_name_systematic
;
2,5-Di-4-pyridinio-1,3,4-oxadiazole bis(perchlorate) monohydrate
;
_space_group_IT_number 14
_symmetry_cell_setting monoclinic
_symmetry_space_group_name_Hall '-P 2yn'
_symmetry_space_group_name_H-M 'P 1 21/n 1'
_atom_sites_solution_hydrogens geom
_atom_sites_solution_primary direct
_atom_sites_solution_secondary difmap
_audit_creation_method SHELXL97
_cell_angle_alpha 90.00
_cell_angle_beta 95.6090(10)
_cell_angle_gamma 90.00
_cell_formula_units_Z 4
_cell_length_a 5.4662(5)
_cell_length_b 19.448(2)
_cell_length_c 16.3830(10)
_cell_measurement_reflns_used 2189
_cell_measurement_temperature 295(2)
_cell_measurement_theta_max 23.7
_cell_measurement_theta_min 2.4
_cell_volume 1733.3(3)
_computing_cell_refinement 'SAINT (Bruker, 2003)'
_computing_data_collection 'SMART (Bruker, 2003)'
_computing_data_reduction SAINT
_computing_molecular_graphics 'ORTEPII (Johnson, 1976)'
_computing_publication_material SHELXL97
_computing_structure_refinement 'SHELXL97 (Sheldrick, 1997)'
_computing_structure_solution 'SHELXS97 (Sheldrick, 1997)'
_diffrn_ambient_temperature 295(2)
_diffrn_measured_fraction_theta_full 0.98
_diffrn_measured_fraction_theta_max 0.98
_diffrn_measurement_device_type 'Bruker APEX area-detector'
_diffrn_measurement_method '\f and \w'
_diffrn_radiation_monochromator graphite
_diffrn_radiation_source 'fine-focus sealed tube'
_diffrn_radiation_type MoK\a
_diffrn_radiation_wavelength 0.71073
_diffrn_reflns_av_R_equivalents 0.032
_diffrn_reflns_av_sigmaI/netI 0.040
_diffrn_reflns_limit_h_max 7
_diffrn_reflns_limit_h_min -7
_diffrn_reflns_limit_k_max 25
_diffrn_reflns_limit_k_min -19
_diffrn_reflns_limit_l_max 21
_diffrn_reflns_limit_l_min -21
_diffrn_reflns_number 10264
_diffrn_reflns_theta_full 27.5
_diffrn_reflns_theta_max 27.5
_diffrn_reflns_theta_min 1.6
_diffrn_standards_decay_% 0
_diffrn_standards_interval_count 0
_diffrn_standards_interval_time 0
_diffrn_standards_number 0
_exptl_absorpt_coefficient_mu 0.440
_exptl_absorpt_correction_type none
_exptl_crystal_colour colourless
_exptl_crystal_density_diffrn 1.698
_exptl_crystal_density_method 'not measured'
_exptl_crystal_description plate
_exptl_crystal_F_000 904
_exptl_crystal_size_max 0.47
_exptl_crystal_size_mid 0.35
_exptl_crystal_size_min 0.04
_refine_diff_density_max 0.30
_refine_diff_density_min -0.29
_refine_ls_extinction_method none
_refine_ls_goodness_of_fit_ref 1.05
_refine_ls_hydrogen_treatment mixed
_refine_ls_matrix_type full
_refine_ls_number_parameters 332
_refine_ls_number_reflns 3882
_refine_ls_number_restraints 483
_refine_ls_restrained_S_all 1.34
_refine_ls_R_factor_all 0.080
_refine_ls_R_factor_gt 0.059
_refine_ls_shift/su_max 0.001
_refine_ls_shift/su_mean 0.000
_refine_ls_structure_factor_coef Fsqd
_refine_ls_weighting_details 'calc w = 1/[\s^2^(Fo^2^)+(0.0819P)^2^+0.8074P] where P=(Fo^2^+2Fc^2^)/3'
_refine_ls_weighting_scheme calc
_refine_ls_wR_factor_gt 0.153
_refine_ls_wR_factor_ref 0.165
_reflns_number_gt 2879
_reflns_number_total 3882
_reflns_threshold_expression I>2\s(I)
_cod_data_source_file hk2026.cif
_cod_data_source_block I
_cod_original_cell_volume 1733.2(3)
_cod_original_sg_symbol_H-M 'P 21/n'
_cod_database_code 2209534
_cod_database_fobs_code 2209534

loop_
_symmetry_equiv_pos_as_xyz
'x, y, z'
'-x+1/2, y+1/2, -z+1/2'
'-x, -y, -z'
'x-1/2, -y-1/2, z-1/2'

loop_
_atom_site_type_symbol
_atom_site_label
_atom_site_fract_x
_atom_site_fract_y
_atom_site_fract_z
_atom_site_U_iso_or_equiv
_atom_site_adp_type
_atom_site_calc_flag
_atom_site_refinement_flags
_atom_site_occupancy
_atom_site_disorder_assembly
_atom_site_disorder_group
Cl Cl1 0.1239(2) 1.04338(5) 0.62411(5) 0.0480(3) Uani d D 1 . .
Cl Cl2 0.6113(2) 0.20534(6) 0.23278(7) 0.0636(4) Uani d D 1 . .
O O1 0.280(2) 1.0007(5) 0.5842(7) 0.115(4) Uani d PDU 0.73(2) A 1
O O2 -0.1070(10) 1.0129(4) 0.6320(6) 0.077(2) Uani d PDU 0.73(2) A 1
O O3 0.2360(10) 1.0610(6) 0.7037(3) 0.082(3) Uani d PDU 0.73(2) A 1
O O4 0.0860(10) 1.1062(3) 0.5798(5) 0.071(2) Uani d PDU 0.73(2) A 1
O O5 0.3470(10) 0.2072(4) 0.2067(6) 0.093(3) Uani d PDU 0.50 B 1
O O6 0.730(2) 0.2315(5) 0.1679(5) 0.115(3) Uani d PDU 0.50 B 1
O O7 0.676(2) 0.1377(4) 0.2506(7) 0.104(4) Uani d PDU 0.50 B 1
O O8 0.649(2) 0.2480(6) 0.3025(5) 0.085(4) Uani d PDU 0.50 B 1
O O1' 0.249(4) 1.0072(9) 0.5650(10) 0.064(5) Uani d PDU 0.27(2) A 2
O O2' -0.131(2) 1.0250(10) 0.6120(10) 0.066(6) Uani d PDU 0.27(2) A 2
O O3' 0.152(4) 1.1135(4) 0.617(2) 0.085(6) Uani d PDU 0.27(2) A 2
O O4' 0.219(3) 1.018(2) 0.7009(9) 0.095(7) Uani d PDU 0.27(2) A 2
O O5' 0.460(2) 0.2116(5) 0.1616(5) 0.114(3) Uani d PDU 0.50 B 2
O O6' 0.8660(10) 0.2026(5) 0.2118(6) 0.124(4) Uani d PDU 0.50 B 2
O O7' 0.580(2) 0.1419(4) 0.2730(6) 0.107(4) Uani d PDU 0.50 B 2
O O8' 0.598(2) 0.2602(5) 0.2877(6) 0.096(4) Uani d PDU 0.50 B 2
O O9 0.5582(4) 0.65390(10) 0.45560(10) 0.0420(6) Uani d U 1 . .
O O1W 0.1160(8) 0.3337(2) 0.2224(3) 0.112(2) Uani d U 1 . .
N N1 0.6157(7) 0.8916(2) 0.5679(2) 0.0554(9) Uani d D 1 . .
N N2 0.9237(6) 0.6524(2) 0.5256(2) 0.0536(8) Uani d . 1 . .
N N3 0.8819(7) 0.5889(2) 0.4868(2) 0.0548(9) Uani d . 1 . .
N N4 0.3053(7) 0.4384(2) 0.3070(2) 0.0555(9) Uani d D 1 . .
C C1 0.8118(8) 0.8590(2) 0.6032(2) 0.0530(10) Uani d . 1 . .
C C2 0.8504(7) 0.7921(2) 0.5835(2) 0.0475(9) Uani d . 1 . .
C C3 0.6837(7) 0.7597(2) 0.5270(2) 0.0404(8) Uani d . 1 . .
C C4 0.4787(7) 0.7951(2) 0.4923(2) 0.0478(9) Uani d . 1 . .
C C5 0.4506(8) 0.8624(2) 0.5145(2) 0.0540(10) Uani d . 1 . .
C C6 0.7304(7) 0.6884(2) 0.5045(2) 0.0416(8) Uani d . 1 . .
C C7 0.6690(7) 0.5925(2) 0.4474(2) 0.0413(8) Uani d . 1 . .
C C8 0.5109(9) 0.4232(2) 0.3520(2) 0.0530(10) Uani d . 1 . .
C C9 0.6337(8) 0.4730(2) 0.3990(2) 0.0479(9) Uani d . 1 . .
C C10 0.5386(7) 0.5390(2) 0.3974(2) 0.0425(8) Uani d . 1 . .
C C11 0.3236(7) 0.5533(2) 0.3487(2) 0.0512(9) Uani d . 1 . .
C C12 0.2090(8) 0.5013(2) 0.3032(3) 0.0570(10) Uani d . 1 . .
H H1W1 -0.0364 0.3344 0.2030 0.135 Uiso d . 1 . .
H H1W2 0.1922 0.3102 0.1856 0.135 Uiso d . 1 . .
H H1N 0.586(9) 0.9320(10) 0.582(3) 0.067 Uiso d D 1 . .
H H4N 0.237(8) 0.407(2) 0.277(2) 0.067 Uiso d D 1 . .
H H1 0.9216 0.8817 0.6410 0.064 Uiso calc R 1 . .
H H2 0.9868 0.7685 0.6077 0.057 Uiso calc R 1 . .
H H4 0.3638 0.7738 0.4550 0.057 Uiso calc R 1 . .
H H5 0.3155 0.8875 0.4921 0.065 Uiso calc R 1 . .
H H8 0.5729 0.3787 0.3519 0.064 Uiso calc R 1 . .
H H9 0.7783 0.4627 0.4315 0.057 Uiso calc R 1 . .
H H11 0.2578 0.5974 0.3469 0.061 Uiso calc R 1 . .
H H12 0.0648 0.5100 0.2698 0.068 Uiso calc R 1 . .

loop_
_atom_site_aniso_label
_atom_site_aniso_U_11
_atom_site_aniso_U_22
_atom_site_aniso_U_33
_atom_site_aniso_U_12
_atom_site_aniso_U_13
_atom_site_aniso_U_23
Cl1 0.0491(6) 0.0481(5) 0.0465(5) 0.0070(4) 0.0027(4) -0.0022(4)
Cl2 0.0705(8) 0.0612(7) 0.0584(7) -0.0178(5) 0.0029(5) -0.0056(5)
O1 0.121(6) 0.104(6) 0.122(7) 0.070(5) 0.021(5) -0.019(5)
O2 0.086(5) 0.064(4) 0.082(4) -0.030(3) 0.014(3) -0.007(3)
O3 0.069(3) 0.119(6) 0.056(3) -0.005(3) -0.007(2) -0.010(3)
O4 0.077(4) 0.059(3) 0.077(4) 0.003(2) 0.007(3) 0.017(3)
O5 0.067(5) 0.069(5) 0.137(7) -0.003(4) -0.022(5) -0.030(5)
O6 0.153(8) 0.124(7) 0.072(5) -0.036(6) 0.040(5) -0.007(5)
O7 0.088(7) 0.080(6) 0.140(8) 0.026(5) -0.009(6) 0.011(5)
O8 0.079(6) 0.103(7) 0.067(5) 0.017(5) -0.019(4) -0.019(5)
O1' 0.077(9) 0.059(8) 0.057(7) 0.016(7) 0.013(6) -0.002(6)
O2' 0.044(7) 0.059(8) 0.090(10) 0.012(6) -0.019(6) 0.016(7)
O3' 0.080(10) 0.051(7) 0.120(10) -0.003(6) 0.008(9) -0.028(7)
O4' 0.083(9) 0.130(10) 0.068(8) 0.028(9) -0.004(6) 0.019(8)
O5' 0.152(9) 0.101(6) 0.078(5) -0.013(6) -0.042(5) 0.007(5)
O6' 0.118(7) 0.136(8) 0.125(7) -0.015(6) 0.047(6) -0.027(6)
O7' 0.127(9) 0.088(6) 0.106(6) -0.005(5) 0.019(6) 0.024(5)
O8' 0.104(8) 0.090(6) 0.088(7) 0.027(5) -0.020(5) -0.027(5)
O9 0.0430(10) 0.0360(10) 0.0460(10) 0.0060(10) -0.0020(10) 0.0000(10)
O1W 0.097(3) 0.074(2) 0.161(4) -0.014(2) -0.018(3) -0.039(2)
N1 0.074(2) 0.036(2) 0.057(2) 0.011(2) 0.004(2) -0.003(2)
N2 0.055(2) 0.042(2) 0.061(2) 0.009(2) -0.012(2) -0.008(2)
N3 0.058(2) 0.042(2) 0.061(2) 0.011(2) -0.011(2) -0.0080(10)
N4 0.062(2) 0.053(2) 0.052(2) -0.017(2) 0.008(2) -0.010(2)
C1 0.062(3) 0.045(2) 0.050(2) 0.001(2) -0.002(2) -0.005(2)
C2 0.053(2) 0.039(2) 0.049(2) 0.006(2) -0.002(2) -0.001(2)
C3 0.044(2) 0.036(2) 0.042(2) 0.0040(10) 0.006(2) 0.0030(10)
C4 0.048(2) 0.044(2) 0.051(2) 0.003(2) 0.001(2) 0.003(2)
C5 0.056(3) 0.048(2) 0.058(2) 0.016(2) 0.004(2) 0.006(2)
C6 0.047(2) 0.037(2) 0.041(2) 0.003(2) 0.001(2) 0.0020(10)
C7 0.047(2) 0.035(2) 0.041(2) 0.006(2) 0.001(2) 0.0010(10)
C8 0.072(3) 0.040(2) 0.050(2) 0.000(2) 0.010(2) -0.003(2)
C9 0.056(2) 0.041(2) 0.046(2) 0.005(2) 0.001(2) 0.000(2)
C10 0.048(2) 0.038(2) 0.042(2) 0.001(2) 0.004(2) 0.0020(10)
C11 0.049(2) 0.049(2) 0.054(2) 0.004(2) -0.002(2) -0.001(2)
C12 0.050(2) 0.063(3) 0.056(2) -0.005(2) -0.003(2) -0.003(2)

loop_
_atom_type_symbol
_atom_type_description
_atom_type_scat_dispersion_real
_atom_type_scat_dispersion_imag
_atom_type_scat_source
C C 0.0033 0.0016 'International Tables Vol C Tables 4.2.6.8 and 6.1.1.4'
H H 0.0000 0.0000 'International Tables Vol C Tables 4.2.6.8 and 6.1.1.4'
N N 0.0061 0.0033 'International Tables Vol C Tables 4.2.6.8 and 6.1.1.4'
O O 0.0106 0.0060 'International Tables Vol C Tables 4.2.6.8 and 6.1.1.4'
Cl Cl 0.1484 0.1585 'International Tables Vol C Tables 4.2.6.8 and 6.1.1.4'

loop_
_geom_angle_atom_site_label_1
_geom_angle_atom_site_label_2
_geom_angle_atom_site_label_3
_geom_angle
_geom_angle_publ_flag
O3' Cl1 O4' 113.3(7) no
O1 Cl1 O2 112.6(4) no
O3' Cl1 O1' 111.3(7) no
O4' Cl1 O1' 106.0(10) no
O1 Cl1 O4 109.6(4) no
O2 Cl1 O4 108.6(4) no
O1 Cl1 O3 110.2(5) no
O2 Cl1 O3 109.0(4) no
O4 Cl1 O3 106.7(3) no
O3' Cl1 O2' 110.1(7) no
O4' Cl1 O2' 108.1(7) no
O1' Cl1 O2' 107.8(7) no
O7 Cl2 O6 112.3(5) no
O5' Cl2 O8' 114.6(6) no
O7 Cl2 O8 112.0(5) no
O6 Cl2 O8 111.1(5) no
O5' Cl2 O7' 112.6(5) no
O8' Cl2 O7' 110.4(5) no
O7 Cl2 O5 107.9(5) no
O6 Cl2 O5 106.7(5) no
O8 Cl2 O5 106.4(5) no
O5' Cl2 O6' 108.1(5) no
O8' Cl2 O6' 106.6(5) no
O7' Cl2 O6' 103.8(5) no
C7 O9 C6 101.8(3) yes
C5 N1 C1 123.5(3) yes
C6 N2 N3 105.4(3) yes
C7 N3 N2 106.4(3) yes
C8 N4 C12 123.0(4) yes
N1 C1 C2 119.4(4) yes
C1 C2 C3 119.0(4) ?
C2 C3 C4 120.0(3) ?
C2 C3 C6 118.7(3) ?
C4 C3 C6 121.3(3) ?
C5 C4 C3 118.1(4) ?
N1 C5 C4 119.9(4) yes
N2 C6 O9 113.3(3) yes
N2 C6 C3 127.4(3) yes
O9 C6 C3 119.4(3) yes
N3 C7 O9 113.1(3) yes
N3 C7 C10 127.9(3) yes
O9 C7 C10 119.0(3) yes
N4 C8 C9 120.0(4) yes
C8 C9 C10 118.8(4) ?
C11 C10 C9 119.6(4) ?
C11 C10 C7 121.3(3) ?
C9 C10 C7 119.1(3) ?
C12 C11 C10 118.9(4) ?
C12 C11 H11 120.6 no
C10 C11 H11 120.6 no
N4 C12 C11 119.7(4) no
H1W1 O1W H1W2 104.9 no
C5 N1 H1N 116(3) no
C1 N1 H1N 120(3) no
C8 N4 H4N 118(3) no
C12 N4 H4N 119(3) no
N1 C1 H1 120.3 no
C2 C1 H1 120.3 no
C1 C2 H2 120.5 no
C3 C2 H2 120.5 no
C5 C4 H4 120.9 no
C3 C4 H4 120.9 no
N1 C5 H5 120.0 no
C4 C5 H5 120.0 no
N4 C8 H8 120.0 no
C9 C8 H8 120.0 no
C8 C9 H9 120.6 no
C10 C9 H9 120.6 no
N4 C12 H12 120.2 no
C11 C12 H12 120.2 no

loop_
_geom_bond_atom_site_label_1
_geom_bond_atom_site_label_2
_geom_bond_distance
_geom_bond_publ_flag
Cl1 O3' 1.378(7) no
Cl1 O1 1.396(5) no
Cl1 O4' 1.405(7) no
Cl1 O2 1.410(5) no
Cl1 O1' 1.420(8) no
Cl1 O4 1.425(4) no
Cl1 O3 1.427(4) no
Cl1 O2' 1.431(7) no
Cl2 O5' 1.366(6) no
Cl2 O7 1.385(6) no
Cl2 O6 1.396(5) no
Cl2 O8' 1.402(6) no
Cl2 O8 1.410(6) no
Cl2 O7' 1.416(6) no
Cl2 O5 1.466(5) no
Cl2 O6' 1.468(6) no
O9 C7 1.352(4) yes
O9 C6 1.353(4) yes
N1 C5 1.323(5) yes
N1 C1 1.328(5) yes
N2 C6 1.286(5) yes
N2 N3 1.397(4) yes
N3 C7 1.276(5) yes
N4 C8 1.316(6) yes
N4 C12 1.330(5) yes
C1 C2 1.363(5) ?
C2 C3 1.386(5) ?
C3 C4 1.389(5) ?
C3 C6 1.463(5) ?
C4 C5 1.371(5) ?
C7 C10 1.465(5) ?
C8 C9 1.372(5) ?
C9 C10 1.384(5) ?
C10 C11 1.382(5) ?
C11 C12 1.371(5) ?
O1W H1W1 0.86 no
O1W H1W2 0.89 no
N1 H1N 0.840(10) no
N4 H4N 0.850(10) no
C1 H1 0.9300 no
C2 H2 0.9300 no
C4 H4 0.9300 no
C5 H5 0.9300 no
C8 H8 0.9300 no
C9 H9 0.9300 no
C11 H11 0.9300 no
C12 H12 0.9300 no

loop_
_geom_hbond_atom_site_label_D
_geom_hbond_atom_site_label_H
_geom_hbond_atom_site_label_A
_geom_hbond_site_symmetry_A
_geom_hbond_distance_DH
_geom_hbond_distance_HA
_geom_hbond_distance_DA
_geom_hbond_angle_DHA
_geom_hbond_publ_flag
N1 H1N O1 . 0.840(10) 2.14(3) 2.840(10) 140(4) yes
N1 H1N O1' . 0.840(10) 2.34(4) 3.01(2) 136(4) yes
N1 H1N O2 1_655 0.840(10) 2.39(4) 2.940(10) 124(4) yes
N1 H1N O2' 1_655 0.840(10) 2.40(4) 3.00(2) 128(4) yes
N4 H4N O1W . 0.850(10) 1.77(2) 2.620(10) 172(5) yes
O1W H1W1 O3 4_575 0.86 2.39 2.910(10) 120 yes
O1W H1W1 O3' 4_575 0.86 2.34 3.11(2) 148 yes
O1W H1W2 O5 . 0.89 2.19 2.790(10) 124 yes

loop_
_geom_torsion_atom_site_label_1
_geom_torsion_atom_site_label_2
_geom_torsion_atom_site_label_3
_geom_torsion_atom_site_label_4
_geom_torsion
_geom_torsion_publ_flag
C6 N2 N3 C7 -0.7(4) yes
C5 N1 C1 C2 0.9(6) no
N1 C1 C2 C3 0.0(6) no
C1 C2 C3 C4 -1.0(6) no
C1 C2 C3 C6 178.3(3) no
C2 C3 C4 C5 1.1(5) no
C6 C3 C4 C5 -178.1(3) no
C1 N1 C5 C4 -0.8(6) no
C3 C4 C5 N1 -0.3(6) no
N3 N2 C6 O9 1.1(4) yes
N3 N2 C6 C3 -178.4(3) no
C7 O9 C6 N2 -1.1(4) yes
C7 O9 C6 C3 178.5(3) no
C2 C3 C6 N2 -6.8(6) no
C4 C3 C6 N2 172.4(4) no
C2 C3 C6 O9 173.7(3) no
C4 C3 C6 O9 -7.1(5) no
N2 N3 C7 O9 0.0(4) yes
N2 N3 C7 C10 -179.3(3) no
C6 O9 C7 N3 0.6(4) yes
C6 O9 C7 C10 -180.0(3) no
C12 N4 C8 C9 1.3(6) no
N4 C8 C9 C10 -0.7(6) no
C8 C9 C10 C11 -0.1(6) no
C8 C9 C10 C7 -179.9(3) no
N3 C7 C10 C11 -170.6(4) no
O9 C7 C10 C11 10.1(5) no
N3 C7 C10 C9 9.3(6) no
O9 C7 C10 C9 -170.1(3) no
C9 C10 C11 C12 0.2(6) no
C7 C10 C11 C12 -180.0(4) no
C8 N4 C12 C11 -1.2(6) no
C10 C11 C12 N4 0.4(6) no
